data_4516461
loop_
_publ_author_name
'Kundu, Subrata'
'Chandrasekhar, Vadapalli'

_publ_section_title
;
 \h6-Benzene(tricarbonyl)chromium and Cymantrene Assemblies Supported on
 an Organostannoxane Platform
;
_journal_issue 11
_journal_name_full 'Crystal Growth &amp; Design'
_journal_page_first 5437
_journal_paper_doi 10.1021/acs.cgd.5b01064
_journal_volume 15
_journal_year 2015
_chemical_formula_moiety 'C27 H30 Cr N2 O7 Sn2 '
_chemical_formula_sum 'C27 H30 Cr N2 O7 Sn2'
_chemical_formula_weight 783.91
_space_group_IT_number 14
_space_group_name_Hall '-P 2ybc'
_space_group_name_H-M_alt 'P 1 21/c 1'
_symmetry_cell_setting monoclinic
_symmetry_space_group_name_Hall '-P 2ybc'
_symmetry_space_group_name_H-M 'P 1 21/c 1'
_atom_sites_solution_hydrogens geom
_atom_sites_solution_primary direct
_atom_sites_solution_secondary difmap
_audit_creation_method SHELXL-97
_cell_angle_alpha 90.00
_cell_angle_beta 96.6260(10)
_cell_angle_gamma 90.00
_cell_formula_units_Z 4
_cell_length_a 13.8560(10)
_cell_length_b 10.3151(8)
_cell_length_c 20.5239(15)
_cell_measurement_reflns_used 9929
_cell_measurement_temperature 100(2)
_cell_measurement_theta_max 28.31
_cell_measurement_theta_min 2.21
_cell_volume 2913.8(4)
_computing_cell_refinement 'Bruker SAINT'
_computing_data_collection 'Bruker APEX2'
_computing_data_reduction 'Bruker SAINT'
_computing_molecular_graphics 'Bruker SHELXTL'
_computing_publication_material 'Bruker SHELXTL'
_computing_structure_refinement 'SHELXL-2014 (Sheldrick 2014)'
_computing_structure_solution 'SHELXS-97 (Sheldrick 2008)'
_diffrn_ambient_temperature 100(2)
_diffrn_measured_fraction_theta_full 0.997
_diffrn_measured_fraction_theta_max 0.997
_diffrn_measurement_device_type 'Bruker APEX-II CCD'
_diffrn_measurement_method '\f and \w scans'
_diffrn_radiation_monochromator graphite
_diffrn_radiation_source 'fine-focus sealed tube'
_diffrn_radiation_type MoK\a
_diffrn_radiation_wavelength 0.71073
_diffrn_reflns_av_R_equivalents 0.0259
_diffrn_reflns_av_sigmaI/netI 0.0233
_diffrn_reflns_limit_h_max 12
_diffrn_reflns_limit_h_min -16
_diffrn_reflns_limit_k_max 11
_diffrn_reflns_limit_k_min -12
_diffrn_reflns_limit_l_max 23
_diffrn_reflns_limit_l_min -24
_diffrn_reflns_number 18670
_diffrn_reflns_theta_full 25.50
_diffrn_reflns_theta_max 25.50
_diffrn_reflns_theta_min 2.21
_exptl_absorpt_coefficient_mu 2.114
_exptl_absorpt_correction_T_max 0.793
_exptl_absorpt_correction_T_min 0.751
_exptl_absorpt_correction_type empirical
_exptl_absorpt_process_details sadabs
_exptl_crystal_colour yellow
_exptl_crystal_density_diffrn 1.787
_exptl_crystal_density_method 'not measured'
_exptl_crystal_description block
_exptl_crystal_F_000 1544
_exptl_crystal_size_max 0.14
_exptl_crystal_size_mid 0.13
_exptl_crystal_size_min 0.11
_refine_diff_density_max 0.433
_refine_diff_density_min -0.602
_refine_diff_density_rms 0.101
_refine_ls_extinction_method none
_refine_ls_goodness_of_fit_ref 1.082
_refine_ls_hydrogen_treatment mixed
_refine_ls_matrix_type full
_refine_ls_number_parameters 358
_refine_ls_number_reflns 5398
_refine_ls_number_restraints 0
_refine_ls_restrained_S_all 1.082
_refine_ls_R_factor_all 0.0231
_refine_ls_R_factor_gt 0.0203
_refine_ls_shift/su_max 0.014
_refine_ls_shift/su_mean 0.000
_refine_ls_structure_factor_coef Fsqd
_refine_ls_weighting_details 'calc w=1/[\s^2^(Fo^2^)+(0.0241P)^2^+1.6629P] where P=(Fo^2^+2Fc^2^)/3'
_refine_ls_weighting_scheme calc
_refine_ls_wR_factor_gt 0.0478
_refine_ls_wR_factor_ref 0.0489
_reflns_number_gt 5010
_reflns_number_total 5398
_reflns_threshold_expression >2sigma(I)
_cod_data_source_file cg5b01064_si_002.cif
_cod_data_source_block complex6
_cod_original_sg_symbol_H-M 'P 21/c '
_cod_database_code 4516461

loop_
_symmetry_equiv_pos_as_xyz
'x, y, z'
'-x, y+1/2, -z+1/2'
'-x, -y, -z'
'x, -y-1/2, z-1/2'

loop_
_atom_site_label
_atom_site_type_symbol
_atom_site_fract_x
_atom_site_fract_y
_atom_site_fract_z
_atom_site_U_iso_or_equiv
_atom_site_adp_type
_atom_site_occupancy
_atom_site_symmetry_multiplicity
_atom_site_calc_flag
_atom_site_refinement_flags
Sn1 Sn 0.049927(10) 0.649428(15) 0.311670(7) 0.01210(5) Uani 1 1 d .
Sn2 Sn 0.560842(10) 0.766713(15) 0.788636(7) 0.01228(5) Uani 1 1 d .
O1 O 0.15084(11) 0.60851(17) 0.39667(7) 0.0172(3) Uani 1 1 d .
O2 O 0.05136(11) 0.65860(18) 0.47220(8) 0.0217(4) Uani 1 1 d .
O3 O 0.45844(11) 0.72908(17) 0.70274(8) 0.0181(4) Uani 1 1 d .
O4 O 0.55760(12) 0.65837(17) 0.63102(8) 0.0216(4) Uani 1 1 d .
C9 C 0.41978(17) 0.9103(2) 0.55568(11) 0.0169(5) Uani 1 1 d .
O5 O 0.48735(12) 0.97233(18) 0.57163(9) 0.0253(4) Uani 1 1 d .
C2 C 0.22034(16) 0.6344(2) 0.50578(11) 0.0129(5) Uani 1 1 d .
C3 C 0.31506(16) 0.6107(2) 0.48732(11) 0.0136(5) Uani 1 1 d .
H3 H 0.3236 0.6046 0.4407 0.016 Uiso 1 1 calc R
C4 C 0.39709(16) 0.6220(2) 0.53361(11) 0.0133(5) Uani 1 1 d .
H4 H 0.4616 0.6242 0.5184 0.016 Uiso 1 1 calc R
N2 N 0.65847(13) 0.79428(19) 0.89865(9) 0.0146(4) Uani 1 1 d .
C23 C 0.83355(16) 0.7449(2) 1.08309(11) 0.0135(5) Uani 1 1 d .
C10 C 0.23295(17) 0.9325(2) 0.56303(11) 0.0164(5) Uani 1 1 d .
C14 C 0.0179(2) 0.8428(2) 0.33834(13) 0.0239(6) Uani 1 1 d .
H14A H 0.0697 0.8751 0.3692 0.036 Uiso 1 1 calc R
H14B H -0.0417 0.8438 0.3580 0.036 Uiso 1 1 calc R
H14C H 0.0114 0.8966 0.2999 0.036 Uiso 1 1 calc R
C13 C -0.05135(16) 0.5014(2) 0.32878(12) 0.0174(5) Uani 1 1 d .
H13A H -0.0643 0.5046 0.3737 0.026 Uiso 1 1 calc R
H13B H -0.0247 0.4182 0.3199 0.026 Uiso 1 1 calc R
H13C H -0.1107 0.5146 0.3005 0.026 Uiso 1 1 calc R
C1 C 0.13169(16) 0.6342(2) 0.45554(11) 0.0150(5) Uani 1 1 d .
C5 C 0.38725(16) 0.6594(2) 0.59926(11) 0.0133(5) Uani 1 1 d .
C8 C 0.47722(16) 0.6834(2) 0.64745(11) 0.0148(5) Uani 1 1 d .
C17 C 0.63335(16) 0.9242(2) 0.74826(11) 0.0171(5) Uani 1 1 d .
H17A H 0.7006 0.9242 0.7660 0.026 Uiso 1 1 calc R
H17B H 0.6038 1.0043 0.7592 0.026 Uiso 1 1 calc R
H17C H 0.6284 0.9152 0.7014 0.026 Uiso 1 1 calc R
C18 C 0.75329(16) 0.8223(2) 0.90598(11) 0.0159(5) Uani 1 1 d .
H18 H 0.7808 0.8517 0.8695 0.019 Uiso 1 1 calc R
C19 C 0.81319(16) 0.8104(2) 0.96454(11) 0.0154(5) Uani 1 1 d .
H19 H 0.8789 0.8307 0.9668 0.018 Uiso 1 1 calc R
C20 C 0.77320(16) 0.7674(2) 1.02000(11) 0.0133(5) Uani 1 1 d .
C21 C 0.67334(17) 0.7399(2) 1.01330(11) 0.0160(5) Uani 1 1 d .
H21 H 0.6434 0.7125 1.0492 0.019 Uiso 1 1 calc R
C22 C 0.62025(17) 0.7540(2) 0.95255(12) 0.0169(5) Uani 1 1 d .
H22 H 0.5543 0.7346 0.9486 0.020 Uiso 1 1 calc R
C24 C 0.92719(16) 0.6929(2) 1.08464(11) 0.0156(5) Uani 1 1 d .
H24 H 0.9535 0.6764 1.0458 0.019 Uiso 1 1 calc R
C25 C 0.97977(16) 0.6666(2) 1.14408(11) 0.0148(5) Uani 1 1 d .
H25 H 1.0411 0.6300 1.1441 0.018 Uiso 1 1 calc R
N1 N 0.94739(13) 0.6909(2) 1.20219(9) 0.0147(4) Uani 1 1 d .
C26 C 0.85777(16) 0.7421(2) 1.20040(12) 0.0162(5) Uani 1 1 d .
H26 H 0.8342 0.7600 1.2401 0.019 Uiso 1 1 calc R
C27 C 0.79885(17) 0.7696(2) 1.14333(11) 0.0167(5) Uani 1 1 d .
H27 H 0.7371 0.8040 1.1448 0.020 Uiso 1 1 calc R
C15 C 0.62783(18) 0.5815(2) 0.78866(12) 0.0217(5) Uani 1 1 d .
H15A H 0.5896 0.5198 0.8096 0.032 Uiso 1 1 calc R
H15B H 0.6918 0.5861 0.8121 0.032 Uiso 1 1 calc R
H15C H 0.6323 0.5549 0.7443 0.032 Uiso 1 1 calc R
C16 C 0.43771(16) 0.8075(3) 0.83818(12) 0.0205(5) Uani 1 1 d .
H16A H 0.4242 0.7342 0.8645 0.031 Uiso 1 1 calc R
H16B H 0.3826 0.8246 0.8066 0.031 Uiso 1 1 calc R
H16C H 0.4508 0.8819 0.8658 0.031 Uiso 1 1 calc R
C6 C 0.29369(16) 0.6779(2) 0.61837(11) 0.0135(5) Uani 1 1 d .
H6 H 0.2869 0.7167 0.6612 0.016 Uiso 1 1 calc R
C7 C 0.21087(16) 0.6663(2) 0.57146(11) 0.0129(5) Uani 1 1 d .
H7 H 0.1480 0.6974 0.5827 0.016 Uiso 1 1 calc R
Cr1 Cr 0.31148(2) 0.80542(4) 0.533935(17) 0.01081(8) Uani 1 1 d .
O6 O 0.18065(13) 1.00836(18) 0.58133(9) 0.0269(4) Uani 1 1 d .
C11 C 0.29023(16) 0.8817(2) 0.45079(12) 0.0168(5) Uani 1 1 d .
O7 O 0.27431(13) 0.93108(18) 0.40062(8) 0.0272(4) Uani 1 1 d .
C12 C 0.16731(18) 0.6166(3) 0.25545(12) 0.0299(6) Uani 1 1 d .
H12A H 0.1794 0.6939 0.2316 0.045 Uiso 1 1 calc R
H12B H 0.1510 0.5470 0.2251 0.045 Uiso 1 1 calc R
H12C H 0.2245 0.5942 0.2842 0.045 Uiso 1 1 calc R

loop_
_atom_site_aniso_label
_atom_site_aniso_U_11
_atom_site_aniso_U_22
_atom_site_aniso_U_33
_atom_site_aniso_U_23
_atom_site_aniso_U_13
_atom_site_aniso_U_12
Sn1 0.01024(8) 0.01394(9) 0.01192(8) -0.00024(6) 0.00041(6) -0.00078(5)
Sn2 0.01022(8) 0.01534(9) 0.01102(8) 0.00035(6) 0.00004(6) 0.00107(5)
O1 0.0164(8) 0.0229(9) 0.0115(8) -0.0020(7) -0.0015(6) 0.0033(7)
O2 0.0109(9) 0.0338(11) 0.0199(9) -0.0026(8) -0.0006(7) 0.0004(7)
O3 0.0153(9) 0.0238(10) 0.0142(8) -0.0018(7) -0.0024(6) -0.0002(6)
O4 0.0129(9) 0.0326(11) 0.0190(9) 0.0040(8) 0.0002(7) 0.0005(7)
C9 0.0189(13) 0.0165(13) 0.0153(11) 0.0039(10) 0.0020(9) 0.0013(10)
O5 0.0202(9) 0.0247(10) 0.0299(10) 0.0027(8) -0.0011(7) -0.0093(8)
C2 0.0118(11) 0.0122(12) 0.0148(11) 0.0016(9) 0.0015(9) -0.0004(8)
C3 0.0162(12) 0.0115(11) 0.0132(11) 0.0010(9) 0.0021(9) -0.0002(9)
C4 0.0110(11) 0.0115(11) 0.0173(11) 0.0012(9) 0.0017(8) 0.0004(8)
N2 0.0139(10) 0.0168(11) 0.0130(10) -0.0009(8) 0.0005(7) -0.0002(8)
C23 0.0143(12) 0.0101(12) 0.0156(11) 0.0009(9) -0.0004(9) -0.0031(8)
C10 0.0185(12) 0.0138(12) 0.0169(11) 0.0031(10) 0.0017(9) -0.0040(9)
C14 0.0345(15) 0.0149(13) 0.0204(13) -0.0014(10) -0.0049(11) 0.0016(10)
C13 0.0178(12) 0.0149(12) 0.0199(12) -0.0002(10) 0.0032(9) -0.0028(9)
C1 0.0162(12) 0.0110(12) 0.0173(12) 0.0011(9) 0.0004(9) -0.0013(9)
C5 0.0146(12) 0.0104(12) 0.0144(11) 0.0026(9) -0.0008(9) 0.0004(8)
C8 0.0174(12) 0.0127(12) 0.0138(11) 0.0057(9) -0.0009(9) -0.0004(9)
C17 0.0161(12) 0.0182(13) 0.0172(12) 0.0011(10) 0.0023(9) -0.0003(9)
C18 0.0159(12) 0.0192(13) 0.0127(11) 0.0007(10) 0.0026(9) -0.0023(9)
C19 0.0121(11) 0.0160(12) 0.0180(12) 0.0000(10) 0.0014(9) -0.0003(9)
C20 0.0149(12) 0.0116(12) 0.0133(11) -0.0028(9) 0.0003(9) 0.0012(8)
C21 0.0153(12) 0.0203(13) 0.0126(11) 0.0013(10) 0.0034(9) -0.0023(9)
C22 0.0126(12) 0.0201(13) 0.0178(12) -0.0005(10) 0.0011(9) -0.0014(9)
C24 0.0170(12) 0.0142(12) 0.0156(12) 0.0002(10) 0.0024(9) -0.0005(9)
C25 0.0136(12) 0.0121(12) 0.0184(12) 0.0004(9) 0.0003(9) -0.0004(8)
N1 0.0155(10) 0.0130(10) 0.0150(10) 0.0009(8) 0.0001(8) -0.0032(7)
C26 0.0142(12) 0.0209(13) 0.0138(11) -0.0009(10) 0.0027(9) -0.0021(9)
C27 0.0139(12) 0.0191(13) 0.0170(12) -0.0001(10) 0.0011(9) 0.0003(9)
C15 0.0245(13) 0.0203(14) 0.0190(12) 0.0004(10) -0.0025(10) 0.0077(10)
C16 0.0129(12) 0.0305(15) 0.0186(12) 0.0018(11) 0.0033(9) 0.0029(10)
C6 0.0166(12) 0.0117(12) 0.0120(11) 0.0026(9) 0.0014(9) -0.0013(9)
C7 0.0110(11) 0.0129(12) 0.0151(11) 0.0035(9) 0.0028(8) 0.0007(8)
Cr1 0.00988(18) 0.01214(19) 0.01034(17) 0.00081(14) 0.00089(13) -0.00024(13)
O6 0.0274(10) 0.0203(10) 0.0348(10) -0.0024(8) 0.0111(8) 0.0060(8)
C11 0.0162(12) 0.0154(12) 0.0190(13) -0.0010(10) 0.0028(9) -0.0001(9)
O7 0.0351(11) 0.0284(11) 0.0178(9) 0.0078(8) 0.0018(7) 0.0035(8)
C12 0.0129(13) 0.059(2) 0.0179(13) -0.0027(13) 0.0012(10) -0.0006(12)

loop_
_atom_type_symbol
_atom_type_description
_atom_type_scat_dispersion_real
_atom_type_scat_dispersion_imag
_atom_type_scat_source
C C 0.0033 0.0016 'International Tables Vol C Tables 4.2.6.8 and 6.1.1.4'
N N 0.0061 0.0033 'International Tables Vol C Tables 4.2.6.8 and 6.1.1.4'
O O 0.0106 0.0060 'International Tables Vol C Tables 4.2.6.8 and 6.1.1.4'
Sn Sn -0.6537 1.4246 'International Tables Vol C Tables 4.2.6.8 and 6.1.1.4'
Cr Cr 0.3209 0.6236 'International Tables Vol C Tables 4.2.6.8 and 6.1.1.4'
H H 0.0000 0.0000 'International Tables Vol C Tables 4.2.6.8 and 6.1.1.4'

loop_
_geom_angle_atom_site_label_1
_geom_angle_atom_site_label_2
_geom_angle_atom_site_label_3
_geom_angle
_geom_angle_site_symmetry_3
C12 Sn1 C14 118.91(12) .
C12 Sn1 C13 122.33(11) .
C14 Sn1 C13 117.95(10) .
C12 Sn1 O1 86.70(8) .
C14 Sn1 O1 96.35(8) .
C13 Sn1 O1 96.01(8) .
C12 Sn1 N1 86.09(8) 1_454
C14 Sn1 N1 87.59(8) 1_454
C13 Sn1 N1 87.42(8) 1_454
O1 Sn1 N1 172.78(6) 1_454
C15 Sn2 C16 123.53(10) .
C15 Sn2 C17 117.45(10) .
C16 Sn2 C17 118.44(10) .
C15 Sn2 O3 94.83(8) .
C16 Sn2 O3 86.46(8) .
C17 Sn2 O3 96.56(8) .
C15 Sn2 N2 84.93(8) .
C16 Sn2 N2 85.78(8) .
C17 Sn2 N2 91.95(8) .
O3 Sn2 N2 170.50(6) .
C1 O1 Sn1 122.26(14) .
C8 O3 Sn2 127.22(14) .
O5 C9 Cr1 177.1(2) .
C7 C2 C3 118.9(2) .
C7 C2 C1 119.7(2) .
C3 C2 C1 121.2(2) .
C7 C2 Cr1 71.09(13) .
C3 C2 Cr1 72.00(13) .
C1 C2 Cr1 125.14(15) .
C4 C3 C2 120.3(2) .
C4 C3 Cr1 71.93(13) .
C2 C3 Cr1 70.43(13) .
C4 C3 H3 119.2 .
C2 C3 H3 119.2 .
Cr1 C3 H3 119.2 .
C3 C4 C5 120.4(2) .
C3 C4 Cr1 71.51(13) .
C5 C4 Cr1 70.03(13) .
C3 C4 H4 119.0 .
C5 C4 H4 119.0 .
Cr1 C4 H4 119.0 .
C18 N2 C22 116.68(19) .
C18 N2 Sn2 123.12(15) .
C22 N2 Sn2 118.81(15) .
C27 C23 C24 117.4(2) .
C27 C23 C20 121.9(2) .
C24 C23 C20 120.6(2) .
O6 C10 Cr1 177.2(2) .
Sn1 C14 H14A 109.5 .
Sn1 C14 H14B 109.5 .
H14A C14 H14B 109.5 .
Sn1 C14 H14C 109.5 .
H14A C14 H14C 109.5 .
H14B C14 H14C 109.5 .
Sn1 C13 H13A 109.5 .
Sn1 C13 H13B 109.5 .
H13A C13 H13B 109.5 .
Sn1 C13 H13C 109.5 .
H13A C13 H13C 109.5 .
H13B C13 H13C 109.5 .
O2 C1 O1 126.3(2) .
O2 C1 C2 120.1(2) .
O1 C1 C2 113.55(19) .
C6 C5 C4 119.4(2) .
C6 C5 C8 120.6(2) .
C4 C5 C8 120.0(2) .
C6 C5 Cr1 71.81(12) .
C4 C5 Cr1 72.54(13) .
C8 C5 Cr1 125.68(15) .
O4 C8 O3 127.1(2) .
O4 C8 C5 119.3(2) .
O3 C8 C5 113.61(19) .
Sn2 C17 H17A 109.5 .
Sn2 C17 H17B 109.5 .
H17A C17 H17B 109.5 .
Sn2 C17 H17C 109.5 .
H17A C17 H17C 109.5 .
H17B C17 H17C 109.5 .
N2 C18 C19 124.1(2) .
N2 C18 H18 117.9 .
C19 C18 H18 117.9 .
C18 C19 C20 118.8(2) .
C18 C19 H19 120.6 .
C20 C19 H19 120.6 .
C19 C20 C21 117.7(2) .
C19 C20 C23 121.8(2) .
C21 C20 C23 120.4(2) .
C22 C21 C20 118.9(2) .
C22 C21 H21 120.5 .
C20 C21 H21 120.5 .
N2 C22 C21 123.8(2) .
N2 C22 H22 118.1 .
C21 C22 H22 118.1 .
C25 C24 C23 119.4(2) .
C25 C24 H24 120.3 .
C23 C24 H24 120.3 .
N1 C25 C24 123.6(2) .
N1 C25 H25 118.2 .
C24 C25 H25 118.2 .
C25 N1 C26 116.73(19) .
C25 N1 Sn1 122.72(15) 1_656
C26 N1 Sn1 120.53(15) 1_656
N1 C26 C27 123.9(2) .
N1 C26 H26 118.0 .
C27 C26 H26 118.0 .
C26 C27 C23 118.9(2) .
C26 C27 H27 120.6 .
C23 C27 H27 120.6 .
Sn2 C15 H15A 109.5 .
Sn2 C15 H15B 109.5 .
H15A C15 H15B 109.5 .
Sn2 C15 H15C 109.5 .
H15A C15 H15C 109.5 .
H15B C15 H15C 109.5 .
Sn2 C16 H16A 109.5 .
Sn2 C16 H16B 109.5 .
H16A C16 H16B 109.5 .
Sn2 C16 H16C 109.5 .
H16A C16 H16C 109.5 .
H16B C16 H16C 109.5 .
C5 C6 C7 119.9(2) .
C5 C6 Cr1 70.93(13) .
C7 C6 Cr1 70.85(13) .
C5 C6 H6 119.4 .
C7 C6 H6 119.4 .
Cr1 C6 H6 119.4 .
C2 C7 C6 120.9(2) .
C2 C7 Cr1 71.64(13) .
C6 C7 Cr1 71.74(13) .
C2 C7 H7 119.0 .
C6 C7 H7 119.0 .
Cr1 C7 H7 119.0 .
C10 Cr1 C9 89.92(10) .
C10 Cr1 C11 87.70(10) .
C9 Cr1 C11 90.67(10) .
C10 Cr1 C7 85.91(9) .
C9 Cr1 C7 145.14(9) .
C11 Cr1 C7 123.64(9) .
C10 Cr1 C5 123.11(9) .
C9 Cr1 C5 86.39(9) .
C11 Cr1 C5 149.00(10) .
C7 Cr1 C5 67.52(8) .
C10 Cr1 C2 108.14(9) .
C9 Cr1 C2 161.45(10) .
C11 Cr1 C2 94.15(9) .
C7 Cr1 C2 37.27(8) .
C5 Cr1 C2 80.26(8) .
C10 Cr1 C6 92.62(9) .
C9 Cr1 C6 108.51(9) .
C11 Cr1 C6 160.81(9) .
C7 Cr1 C6 37.41(8) .
C5 Cr1 C6 37.27(8) .
C2 Cr1 C6 67.52(8) .
C10 Cr1 C3 145.30(9) .
C9 Cr1 C3 124.72(9) .
C11 Cr1 C3 89.81(9) .
C7 Cr1 C3 66.98(8) .
C5 Cr1 C3 67.16(8) .
C2 Cr1 C3 37.57(8) .
C6 Cr1 C3 79.06(9) .
C10 Cr1 C4 159.29(9) .
C9 Cr1 C4 94.56(9) .
C11 Cr1 C4 112.41(9) .
C7 Cr1 C4 78.87(8) .
C5 Cr1 C4 37.43(8) .
C2 Cr1 C4 67.05(8) .
C6 Cr1 C4 66.78(8) .
C3 Cr1 C4 36.56(8) .
O7 C11 Cr1 177.4(2) .
Sn1 C12 H12A 109.5 .
Sn1 C12 H12B 109.5 .
H12A C12 H12B 109.5 .
Sn1 C12 H12C 109.5 .
H12A C12 H12C 109.5 .
H12B C12 H12C 109.5 .

loop_
_geom_bond_atom_site_label_1
_geom_bond_atom_site_label_2
_geom_bond_distance
_geom_bond_site_symmetry_2
Sn1 C12 2.127(2) .
Sn1 C14 2.128(2) .
Sn1 C13 2.130(2) .
Sn1 O1 2.1479(15) .
Sn1 N1 2.5521(18) 1_454
Sn2 C15 2.124(2) .
Sn2 C16 2.126(2) .
Sn2 C17 2.128(2) .
Sn2 O3 2.1668(15) .
Sn2 N2 2.5107(19) .
O1 C1 1.294(3) .
O2 C1 1.228(3) .
O3 C8 1.283(3) .
O4 C8 1.228(3) .
C9 O5 1.150(3) .
C9 Cr1 1.862(2) .
C2 C7 1.409(3) .
C2 C3 1.429(3) .
C2 C1 1.510(3) .
C2 Cr1 2.207(2) .
C3 C4 1.400(3) .
C3 Cr1 2.228(2) .
C3 H3 0.9800 .
C4 C5 1.423(3) .
C4 Cr1 2.234(2) .
C4 H4 0.9800 .
N2 C18 1.337(3) .
N2 C22 1.346(3) .
C23 C27 1.401(3) .
C23 C24 1.401(3) .
C23 C20 1.476(3) .
C10 O6 1.158(3) .
C10 Cr1 1.846(2) .
C14 H14A 0.9600 .
C14 H14B 0.9600 .
C14 H14C 0.9600 .
C13 H13A 0.9600 .
C13 H13B 0.9600 .
C13 H13C 0.9600 .
C5 C6 1.410(3) .
C5 C8 1.519(3) .
C5 Cr1 2.201(2) .
C17 H17A 0.9600 .
C17 H17B 0.9600 .
C17 H17C 0.9600 .
C18 C19 1.385(3) .
C18 H18 0.9300 .
C19 C20 1.395(3) .
C19 H19 0.9300 .
C20 C21 1.404(3) .
C21 C22 1.380(3) .
C21 H21 0.9300 .
C22 H22 0.9300 .
C24 C25 1.374(3) .
C24 H24 0.9300 .
C25 N1 1.346(3) .
C25 H25 0.9300 .
N1 C26 1.346(3) .
N1 Sn1 2.5521(18) 1_656
C26 C27 1.378(3) .
C26 H26 0.9300 .
C27 H27 0.9300 .
C15 H15A 0.9600 .
C15 H15B 0.9600 .
C15 H15C 0.9600 .
C16 H16A 0.9600 .
C16 H16B 0.9600 .
C16 H16C 0.9600 .
C6 C7 1.415(3) .
C6 Cr1 2.212(2) .
C6 H6 0.9800 .
C7 Cr1 2.200(2) .
C7 H7 0.9800 .
Cr1 C11 1.871(2) .
C11 O7 1.147(3) .
C12 H12A 0.9600 .
C12 H12B 0.9600 .
C12 H12C 0.9600 .

loop_
_geom_torsion_atom_site_label_1
_geom_torsion_atom_site_label_2
_geom_torsion_atom_site_label_3
_geom_torsion_atom_site_label_4
_geom_torsion
_geom_torsion_site_symmetry_1
_geom_torsion_site_symmetry_4
C12 Sn1 O1 C1 166.76(19) . .
C14 Sn1 O1 C1 48.02(19) . .
C13 Sn1 O1 C1 -71.05(18) . .
N1 Sn1 O1 C1 170.9(4) 1_454 .
C15 Sn2 O3 C8 -49.6(2) . .
C16 Sn2 O3 C8 -173.0(2) . .
C17 Sn2 O3 C8 68.8(2) . .
N2 Sn2 O3 C8 -137.7(4) . .
C7 C2 C3 C4 -1.4(3) . .
C1 C2 C3 C4 174.6(2) . .
Cr1 C2 C3 C4 53.9(2) . .
C7 C2 C3 Cr1 -55.32(19) . .
C1 C2 C3 Cr1 120.7(2) . .
C2 C3 C4 C5 -1.1(3) . .
Cr1 C3 C4 C5 52.12(19) . .
C2 C3 C4 Cr1 -53.21(19) . .
C15 Sn2 N2 C18 77.49(19) . .
C16 Sn2 N2 C18 -158.3(2) . .
C17 Sn2 N2 C18 -39.90(19) . .
O3 Sn2 N2 C18 166.4(3) . .
C15 Sn2 N2 C22 -88.57(18) . .
C16 Sn2 N2 C22 35.67(18) . .
C17 Sn2 N2 C22 154.04(18) . .
O3 Sn2 N2 C22 0.4(5) . .
Sn1 O1 C1 O2 15.6(3) . .
Sn1 O1 C1 C2 -163.47(14) . .
C7 C2 C1 O2 -1.8(3) . .
C3 C2 C1 O2 -177.8(2) . .
Cr1 C2 C1 O2 -88.7(2) . .
C7 C2 C1 O1 177.3(2) . .
C3 C2 C1 O1 1.3(3) . .
Cr1 C2 C1 O1 90.4(2) . .
C3 C4 C5 C6 3.6(3) . .
Cr1 C4 C5 C6 56.40(19) . .
C3 C4 C5 C8 -174.4(2) . .
Cr1 C4 C5 C8 -121.6(2) . .
C3 C4 C5 Cr1 -52.8(2) . .
Sn2 O3 C8 O4 -4.2(4) . .
Sn2 O3 C8 C5 175.63(14) . .
C6 C5 C8 O4 175.2(2) . .
C4 C5 C8 O4 -6.8(3) . .
Cr1 C5 C8 O4 -96.1(2) . .
C6 C5 C8 O3 -4.7(3) . .
C4 C5 C8 O3 173.3(2) . .
Cr1 C5 C8 O3 84.0(2) . .
C22 N2 C18 C19 1.1(3) . .
Sn2 N2 C18 C19 -165.26(18) . .
N2 C18 C19 C20 -0.5(4) . .
C18 C19 C20 C21 -0.7(3) . .
C18 C19 C20 C23 176.3(2) . .
C27 C23 C20 C19 145.3(2) . .
C24 C23 C20 C19 -37.2(3) . .
C27 C23 C20 C21 -37.8(3) . .
C24 C23 C20 C21 139.8(2) . .
C19 C20 C21 C22 1.2(3) . .
C23 C20 C21 C22 -175.8(2) . .
C18 N2 C22 C21 -0.5(3) . .
Sn2 N2 C22 C21 166.46(19) . .
C20 C21 C22 N2 -0.6(4) . .
C27 C23 C24 C25 1.1(3) . .
C20 C23 C24 C25 -176.6(2) . .
C23 C24 C25 N1 -1.7(4) . .
C24 C25 N1 C26 1.0(3) . .
C24 C25 N1 Sn1 -177.38(17) . 1_656
C25 N1 C26 C27 0.3(3) . .
Sn1 N1 C26 C27 178.70(18) 1_656 .
N1 C26 C27 C23 -0.8(4) . .
C24 C23 C27 C26 0.1(3) . .
C20 C23 C27 C26 177.7(2) . .
C4 C5 C6 C7 -3.6(3) . .
C8 C5 C6 C7 174.4(2) . .
Cr1 C5 C6 C7 53.17(19) . .
C4 C5 C6 Cr1 -56.75(19) . .
C8 C5 C6 Cr1 121.3(2) . .
C3 C2 C7 C6 1.4(3) . .
C1 C2 C7 C6 -174.7(2) . .
Cr1 C2 C7 C6 -54.34(19) . .
C3 C2 C7 Cr1 55.77(19) . .
C1 C2 C7 Cr1 -120.3(2) . .
C5 C6 C7 C2 1.1(3) . .
Cr1 C6 C7 C2 54.29(19) . .
C5 C6 C7 Cr1 -53.20(19) . .
O6 C10 Cr1 C9 -164(4) . .
O6 C10 Cr1 C11 105(4) . .
O6 C10 Cr1 C7 -19(4) . .
O6 C10 Cr1 C5 -79(4) . .
O6 C10 Cr1 C2 12(4) . .
O6 C10 Cr1 C6 -56(4) . .
O6 C10 Cr1 C3 19(4) . .
O6 C10 Cr1 C4 -61(4) . .
O5 C9 Cr1 C10 96(4) . .
O5 C9 Cr1 C11 -176(4) . .
O5 C9 Cr1 C7 13(4) . .
O5 C9 Cr1 C5 -27(4) . .
O5 C9 Cr1 C2 -71(4) . .
O5 C9 Cr1 C6 3(4) . .
O5 C9 Cr1 C3 -86(4) . .
O5 C9 Cr1 C4 -64(4) . .
C2 C7 Cr1 C10 127.54(14) . .
C6 C7 Cr1 C10 -99.72(14) . .
C2 C7 Cr1 C9 -148.48(17) . .
C6 C7 Cr1 C9 -15.7(2) . .
C2 C7 Cr1 C11 43.05(17) . .
C6 C7 Cr1 C11 175.79(14) . .
C2 C7 Cr1 C5 -103.97(14) . .
C6 C7 Cr1 C5 28.77(13) . .
C6 C7 Cr1 C2 132.7(2) . .
C2 C7 Cr1 C6 -132.7(2) . .
C2 C7 Cr1 C3 -30.26(13) . .
C6 C7 Cr1 C3 102.48(14) . .
C2 C7 Cr1 C4 -66.57(13) . .
C6 C7 Cr1 C4 66.17(14) . .
C6 C5 Cr1 C10 39.90(17) . .
C4 C5 Cr1 C10 170.13(13) . .
C8 C5 Cr1 C10 -75.1(2) . .
C6 C5 Cr1 C9 127.45(15) . .
C4 C5 Cr1 C9 -102.32(14) . .
C8 C5 Cr1 C9 12.4(2) . .
C6 C5 Cr1 C11 -147.25(18) . .
C4 C5 Cr1 C11 -17.0(2) . .
C8 C5 Cr1 C11 97.7(2) . .
C6 C5 Cr1 C7 -28.87(13) . .
C4 C5 Cr1 C7 101.36(14) . .
C8 C5 Cr1 C7 -143.9(2) . .
C6 C5 Cr1 C2 -65.48(14) . .
C4 C5 Cr1 C2 64.75(13) . .
C8 C5 Cr1 C2 179.5(2) . .
C4 C5 Cr1 C6 130.23(19) . .
C8 C5 Cr1 C6 -115.0(2) . .
C6 C5 Cr1 C3 -102.32(14) . .
C4 C5 Cr1 C3 27.91(13) . .
C8 C5 Cr1 C3 142.7(2) . .
C6 C5 Cr1 C4 -130.23(19) . .
C8 C5 Cr1 C4 114.7(2) . .
C7 C2 Cr1 C10 -56.33(15) . .
C3 C2 Cr1 C10 173.20(13) . .
C1 C2 Cr1 C10 57.2(2) . .
C7 C2 Cr1 C9 110.1(3) . .
C3 C2 Cr1 C9 -20.4(3) . .
C1 C2 Cr1 C9 -136.4(3) . .
C7 C2 Cr1 C11 -145.27(14) . .
C3 C2 Cr1 C11 84.26(14) . .
C1 C2 Cr1 C11 -31.7(2) . .
C3 C2 Cr1 C7 -130.47(19) . .
C1 C2 Cr1 C7 113.5(2) . .
C7 C2 Cr1 C5 65.47(13) . .
C3 C2 Cr1 C5 -65.00(13) . .
C1 C2 Cr1 C5 179.0(2) . .
C7 C2 Cr1 C6 28.87(13) . .
C3 C2 Cr1 C6 -101.59(14) . .
C1 C2 Cr1 C6 142.4(2) . .
C7 C2 Cr1 C3 130.47(19) . .
C1 C2 Cr1 C3 -116.0(2) . .
C7 C2 Cr1 C4 102.13(14) . .
C3 C2 Cr1 C4 -28.34(13) . .
C1 C2 Cr1 C4 -144.3(2) . .
C5 C6 Cr1 C10 -147.46(14) . .
C7 C6 Cr1 C10 79.79(14) . .
C5 C6 Cr1 C9 -56.67(15) . .
C7 C6 Cr1 C9 170.59(14) . .
C5 C6 Cr1 C11 122.0(3) . .
C7 C6 Cr1 C11 -10.7(3) . .
C5 C6 Cr1 C7 132.7(2) . .
C7 C6 Cr1 C5 -132.7(2) . .
C5 C6 Cr1 C2 103.97(15) . .
C7 C6 Cr1 C2 -28.77(13) . .
C5 C6 Cr1 C3 66.50(13) . .
C7 C6 Cr1 C3 -66.24(13) . .
C5 C6 Cr1 C4 30.33(13) . .
C7 C6 Cr1 C4 -102.42(15) . .
C4 C3 Cr1 C10 -144.19(17) . .
C2 C3 Cr1 C10 -11.4(2) . .
C4 C3 Cr1 C9 39.45(17) . .
C2 C3 Cr1 C9 172.24(13) . .
C4 C3 Cr1 C11 130.13(14) . .
C2 C3 Cr1 C11 -97.07(14) . .
C4 C3 Cr1 C7 -102.75(14) . .
C2 C3 Cr1 C7 30.04(13) . .
C4 C3 Cr1 C5 -28.53(13) . .
C2 C3 Cr1 C5 104.26(14) . .
C4 C3 Cr1 C2 -132.8(2) . .
C4 C3 Cr1 C6 -65.58(13) . .
C2 C3 Cr1 C6 67.21(13) . .
C2 C3 Cr1 C4 132.8(2) . .
C3 C4 Cr1 C10 109.6(3) . .
C5 C4 Cr1 C10 -24.0(3) . .
C3 C4 Cr1 C9 -148.41(14) . .
C5 C4 Cr1 C9 78.00(14) . .
C3 C4 Cr1 C11 -55.79(15) . .
C5 C4 Cr1 C11 170.61(13) . .
C3 C4 Cr1 C7 66.19(14) . .
C5 C4 Cr1 C7 -67.41(13) . .
C3 C4 Cr1 C5 133.6(2) . .
C3 C4 Cr1 C2 29.07(13) . .
C5 C4 Cr1 C2 -104.53(14) . .
C3 C4 Cr1 C6 103.40(14) . .
C5 C4 Cr1 C6 -30.20(13) . .
C5 C4 Cr1 C3 -133.6(2) . .
C10 Cr1 C11 O7 -15(5) . .
C9 Cr1 C11 O7 -105(5) . .
C7 Cr1 C11 O7 69(5) . .
C5 Cr1 C11 O7 171(5) . .
C2 Cr1 C11 O7 93(5) . .
C6 Cr1 C11 O7 76(5) . .
C3 Cr1 C11 O7 130(5) . .
C4 Cr1 C11 O7 160(5) . .
